data_1552540
loop_
_publ_author_name
'Matsuo, Yusuke'
'Chen, Fengkun'
'Kise, Koki'
'Tanaka, Takayuki'
'Osuka, Atsuhiro'

_publ_section_title
;
 Facile synthesis of fluorescent hetero[8]circulene analogues with tunable
 solubilities and optical properties
;
_journal_name_full 'Chemical Science'
_journal_paper_doi 10.1039/C9SC05087F
_journal_year 2019
_chemical_formula_moiety 'C32 H17 Cl2 N3, 3(C4 H8 O)'
_chemical_formula_sum 'C44 H41 Cl2 N3 O3'
_chemical_formula_weight 730.70
_space_group_crystal_system triclinic
_space_group_IT_number 2
_space_group_name_Hall '-P 1'
_space_group_name_H-M_alt 'P -1'
_symmetry_space_group_name_Hall '-P 1'
_symmetry_space_group_name_H-M 'P -1'
_atom_sites_solution_hydrogens geom
_audit_block_doi 10.5517/ccdc.csd.cc23kw7t
_audit_creation_method SHELXL-2014/7
_audit_update_record
;
2019-09-14 deposited with the CCDC.    2019-10-30 downloaded from the CCDC.
;
_cell_angle_alpha 74.4620(10)
_cell_angle_beta 75.3610(10)
_cell_angle_gamma 86.8280(10)
_cell_formula_units_Z 2
_cell_length_a 12.02860(10)
_cell_length_b 12.6096(2)
_cell_length_c 12.8296(2)
_cell_measurement_reflns_used 2745
_cell_measurement_temperature 93(2)
_cell_measurement_theta_max 74.3
_cell_measurement_theta_min 25.2
_cell_volume 1813.80(4)
_computing_structure_refinement 'SHELXL-2014/7 (Sheldrick, 2014)'
_diffrn_ambient_temperature 93(2)
_diffrn_detector_area_resol_mean 5.8140
_diffrn_measured_fraction_theta_full 0.973
_diffrn_measured_fraction_theta_max 0.973
_diffrn_measurement_device_type
;
Rigaku Pilatus 200K
;
_diffrn_measurement_method 'profile data from \w-scans'
_diffrn_radiation_type CuK\a
_diffrn_radiation_wavelength 1.54184
_diffrn_reflns_av_R_equivalents 0.0177
_diffrn_reflns_av_unetI/netI 0.0103
_diffrn_reflns_Laue_measured_fraction_full 0.973
_diffrn_reflns_Laue_measured_fraction_max 0.973
_diffrn_reflns_limit_h_max 14
_diffrn_reflns_limit_h_min -14
_diffrn_reflns_limit_k_max 13
_diffrn_reflns_limit_k_min -15
_diffrn_reflns_limit_l_max 15
_diffrn_reflns_limit_l_min -15
_diffrn_reflns_number 20594
_diffrn_reflns_point_group_measured_fraction_full 0.973
_diffrn_reflns_point_group_measured_fraction_max 0.973
_diffrn_reflns_theta_full 66.992
_diffrn_reflns_theta_max 66.992
_diffrn_reflns_theta_min 3.639
_exptl_absorpt_coefficient_mu 1.973
_exptl_absorpt_correction_T_max 0.707
_exptl_absorpt_correction_T_min 0.519
_exptl_absorpt_correction_type multi-scan
_exptl_absorpt_process_details 'REQAB (Rigaku, 1998)'
_exptl_crystal_colour Colorless
_exptl_crystal_density_diffrn 1.338
_exptl_crystal_description Prism
_exptl_crystal_F_000 768
_refine_diff_density_max 0.456
_refine_diff_density_min -1.034
_refine_diff_density_rms 0.136
_refine_ls_extinction_method none
_refine_ls_goodness_of_fit_ref 1.087
_refine_ls_hydrogen_treatment constr
_refine_ls_matrix_type full
_refine_ls_number_parameters 607
_refine_ls_number_reflns 6302
_refine_ls_number_restraints 360
_refine_ls_restrained_S_all 1.076
_refine_ls_R_factor_all 0.0450
_refine_ls_R_factor_gt 0.0446
_refine_ls_shift/su_max 0.002
_refine_ls_shift/su_mean 0.000
_refine_ls_structure_factor_coef Fsqd
_refine_ls_weighting_details 'w=1/[\s^2^(Fo^2^)+(0.0760P)^2^+0.9607P] where P=(Fo^2^+2Fc^2^)/3'
_refine_ls_weighting_scheme calc
_refine_ls_wR_factor_gt 0.1251
_refine_ls_wR_factor_ref 0.1255
_reflns_Friedel_coverage 0.000
_reflns_number_gt 6204
_reflns_number_total 6302
_reflns_threshold_expression 'I > 2\s(I)'
_cod_data_source_file c9sc05087f2.cif
_cod_data_source_block 181122matsuo
_cod_database_code 1552540
_shelx_shelxl_version_number 2014/7
_shelx_space_group_comment
;
The symmetry employed for this shelxl refinement is uniquely defined
by the following loop, which should always be used as a source of
symmetry information in preference to the above space-group names.
They are only intended as comments.
;

loop_
_space_group_symop_operation_xyz
'x, y, z'
'-x, -y, -z'

loop_
_atom_site_label
_atom_site_type_symbol
_atom_site_fract_x
_atom_site_fract_y
_atom_site_fract_z
_atom_site_U_iso_or_equiv
_atom_site_adp_type
_atom_site_occupancy
_atom_site_site_symmetry_order
_atom_site_calc_flag
_atom_site_refinement_flags_posn
_atom_site_refinement_flags_adp
_atom_site_refinement_flags_occupancy
_atom_site_disorder_assembly
_atom_site_disorder_group
C1 C 0.19442(15) 0.27756(14) 0.50496(14) 0.0246(4) Uani 1 1 d . . . . .
H1 H 0.2751 0.2874 0.4752 0.029 Uiso 1 1 calc R U . . .
C2 C 0.14994(17) 0.20220(14) 0.60462(15) 0.0297(4) Uani 1 1 d . . . . .
C3 C 0.03222(18) 0.18640(15) 0.65276(15) 0.0323(4) Uani 1 1 d . . . . .
H2 H 0.0055 0.1309 0.7203 0.039 Uiso 1 1 calc R U . . .
C4 C -0.04546(16) 0.25192(15) 0.60169(15) 0.0301(4) Uani 1 1 d . . . . .
H3 H -0.1257 0.2442 0.6346 0.036 Uiso 1 1 calc R U . . .
C5 C -0.00258(15) 0.32942(14) 0.50079(15) 0.0249(4) Uani 1 1 d . . . . .
C6 C 0.11661(14) 0.33969(13) 0.44844(14) 0.0215(3) Uani 1 1 d . . . . .
C7 C 0.12897(14) 0.42383(13) 0.34522(14) 0.0206(3) Uani 1 1 d . . . . .
C8 C 0.01923(14) 0.46632(14) 0.34391(14) 0.0232(3) Uani 1 1 d . . . . .
C9 C -0.00359(15) 0.56051(14) 0.26141(15) 0.0247(4) Uani 1 1 d . . . . .
C10 C -0.11488(16) 0.59838(16) 0.25665(17) 0.0307(4) Uani 1 1 d . . . . .
H4 H -0.1797 0.5594 0.3092 0.037 Uiso 1 1 calc R U . . .
N1 N -0.05976(12) 0.40660(12) 0.43625(12) 0.0262(3) Uani 1 1 d . . . . .
H5 H -0.1345 0.4164 0.4513 0.031 Uiso 1 1 calc R U . . .
N2 N 0.30801(12) 0.62144(11) 0.11802(11) 0.0219(3) Uani 1 1 d . . . . .
H6 H 0.3176 0.6861 0.0688 0.026 Uiso 1 1 calc R U . . .
C11 C -0.13091(17) 0.69133(17) 0.17665(18) 0.0358(5) Uani 1 1 d . . . . .
H7 H -0.2066 0.7155 0.1737 0.043 Uiso 1 1 calc R U . . .
C12 C -0.03633(18) 0.75040(17) 0.09972(17) 0.0353(4) Uani 1 1 d . . . . .
H8 H -0.0480 0.8151 0.0454 0.042 Uiso 1 1 calc R U . . .
C13 C 0.07372(17) 0.71538(15) 0.10222(15) 0.0294(4) Uani 1 1 d . . . . .
H9 H 0.1374 0.7561 0.0495 0.035 Uiso 1 1 calc R U . . .
C14 C 0.09276(15) 0.61971(14) 0.18221(14) 0.0238(4) Uani 1 1 d . . . . .
C15 C 0.20480(14) 0.57624(13) 0.18533(13) 0.0217(3) Uani 1 1 d . . . . .
C16 C 0.22442(14) 0.47442(13) 0.25557(13) 0.0201(3) Uani 1 1 d . . . . .
C17 C 0.34493(14) 0.45334(13) 0.22028(13) 0.0196(3) Uani 1 1 d . . . . .
C18 C 0.39396(14) 0.54894(13) 0.14016(13) 0.0202(3) Uani 1 1 d . . . . .
C19 C 0.51477(14) 0.56735(13) 0.09386(13) 0.0204(3) Uani 1 1 d . . . . .
C20 C 0.56315(15) 0.66655(14) 0.01706(13) 0.0236(3) Uani 1 1 d . . . . .
H10 H 0.5145 0.7256 -0.0056 0.028 Uiso 1 1 calc R U . . .
C21 C 0.68015(15) 0.67793(14) -0.02490(14) 0.0263(4) Uani 1 1 d . . . . .
H11 H 0.7116 0.7447 -0.0767 0.032 Uiso 1 1 calc R U . . .
C22 C 0.75361(15) 0.59218(15) 0.00777(15) 0.0268(4) Uani 1 1 d . . . . .
H12 H 0.8343 0.6009 -0.0222 0.032 Uiso 1 1 calc R U . . .
C23 C 0.70907(15) 0.49549(14) 0.08307(14) 0.0242(4) Uani 1 1 d . . . . .
H13 H 0.7593 0.4379 0.1053 0.029 Uiso 1 1 calc R U . . .
C24 C 0.58952(14) 0.48096(13) 0.12762(13) 0.0201(3) Uani 1 1 d . . . . .
C25 C 0.53774(14) 0.37930(13) 0.19975(13) 0.0197(3) Uani 1 1 d . . . . .
C26 C 0.41960(14) 0.36138(13) 0.24197(13) 0.0184(3) Uani 1 1 d . . . . .
C27 C 0.40362(14) 0.24399(13) 0.28856(13) 0.0191(3) Uani 1 1 d . . . . .
C28 C 0.51502(14) 0.19880(13) 0.28169(13) 0.0199(3) Uani 1 1 d . . . . .
C29 C 0.53165(15) 0.08682(14) 0.32426(14) 0.0251(4) Uani 1 1 d . . . . .
H14 H 0.6065 0.0587 0.3245 0.030 Uiso 1 1 calc R U . . .
C30 C 0.43652(15) 0.01790(14) 0.36606(15) 0.0274(4) Uani 1 1 d . . . . .
H15 H 0.4451 -0.0586 0.3967 0.033 Uiso 1 1 calc R U . . .
C31 C 0.32727(15) 0.06115(14) 0.36310(14) 0.0249(4) Uani 1 1 d . . . . .
C32 C 0.30825(14) 0.17218(13) 0.32629(13) 0.0210(3) Uani 1 1 d . . . . .
H16 H 0.2329 0.1992 0.3265 0.025 Uiso 1 1 calc R U . . .
N3 N 0.59500(12) 0.28128(11) 0.22696(11) 0.0210(3) Uani 1 1 d . . . . .
H17 H 0.6700 0.2733 0.2117 0.025 Uiso 1 1 calc R U . . .
Cl1 Cl 0.24700(5) 0.12417(4) 0.67548(4) 0.04613(17) Uani 1 1 d . . . . .
Cl2 Cl 0.20976(4) -0.02996(3) 0.40771(4) 0.03880(15) Uani 1 1 d . . . . .
O1 O -0.309(2) 0.3999(14) 0.5101(17) 0.038(2) Uani 0.477(14) 1 d . U P A 1
C34 C -0.3587(6) 0.3399(11) 0.6195(5) 0.0426(19) Uani 0.477(14) 1 d . U P A 1
H18 H -0.3027 0.2866 0.6477 0.051 Uiso 0.477(14) 1 calc R U P A 1
H19 H -0.3799 0.3904 0.6684 0.051 Uiso 0.477(14) 1 calc R U P A 1
C35 C -0.4412(9) 0.2925(5) 0.6214(6) 0.0415(19) Uani 0.477(14) 1 d . U P A 1
H20 H -0.5084 0.3129 0.6749 0.050 Uiso 0.477(14) 1 calc R U P A 1
H21 H -0.4301 0.2122 0.6466 0.050 Uiso 0.477(14) 1 calc R U P A 1
C36 C -0.4641(11) 0.3225(12) 0.5018(12) 0.041(2) Uani 0.477(14) 1 d . U P A 1
H22 H -0.4910 0.2580 0.4844 0.050 Uiso 0.477(14) 1 calc R U P A 1
H23 H -0.5197 0.3831 0.4919 0.050 Uiso 0.477(14) 1 calc R U P A 1
C37 C -0.3566(8) 0.3544(9) 0.4413(7) 0.0433(18) Uani 0.477(14) 1 d . U P A 1
H24 H -0.3583 0.4099 0.3707 0.052 Uiso 0.477(14) 1 calc R U P A 1
H25 H -0.3114 0.2907 0.4236 0.052 Uiso 0.477(14) 1 calc R U P A 1
O4 O -0.3069(17) 0.4265(12) 0.4951(15) 0.037(2) Uani 0.523(14) 1 d . U P A 2
C50 C -0.4811(6) 0.3340(11) 0.6311(6) 0.067(2) Uani 0.523(14) 1 d . U P A 2
H26 H -0.4785 0.2571 0.6761 0.080 Uiso 0.523(14) 1 calc R U P A 2
H27 H -0.5460 0.3717 0.6706 0.080 Uiso 0.523(14) 1 calc R U P A 2
C49 C -0.3705(5) 0.3931(7) 0.6107(5) 0.0297(13) Uani 0.523(14) 1 d . U P A 2
H28 H -0.3869 0.4594 0.6391 0.036 Uiso 0.523(14) 1 calc R U P A 2
H29 H -0.3214 0.3447 0.6544 0.036 Uiso 0.523(14) 1 calc R U P A 2
C51 C -0.4929(11) 0.3372(12) 0.5189(12) 0.056(3) Uani 0.523(14) 1 d . U P A 2
H30 H -0.5623 0.3782 0.5043 0.067 Uiso 0.523(14) 1 calc R U P A 2
H31 H -0.4989 0.2616 0.5116 0.067 Uiso 0.523(14) 1 calc R U P A 2
C52 C -0.3765(7) 0.3998(9) 0.4314(7) 0.0477(18) Uani 0.523(14) 1 d . U P A 2
H32 H -0.3345 0.3511 0.3861 0.057 Uiso 0.523(14) 1 calc R U P A 2
H33 H -0.3972 0.4676 0.3804 0.057 Uiso 0.523(14) 1 calc R U P A 2
O2 O 0.3450(7) 0.8581(8) 0.0201(7) 0.0300(11) Uani 0.719(11) 1 d . U P B 3
C38 C 0.3414(6) 0.8913(6) 0.1186(7) 0.0418(14) Uani 0.719(11) 1 d . U P B 3
H34 H 0.4136 0.8715 0.1427 0.050 Uiso 0.719(11) 1 calc R U P B 3
H35 H 0.2762 0.8549 0.1800 0.050 Uiso 0.719(11) 1 calc R U P B 3
C40 C 0.3079(8) 0.9502(8) -0.0578(6) 0.0411(16) Uani 0.719(11) 1 d . U P B 3
H36 H 0.3745 0.9839 -0.1190 0.049 Uiso 0.719(11) 1 calc R U P B 3
H37 H 0.2517 0.9247 -0.0909 0.049 Uiso 0.719(11) 1 calc R U P B 3
C41 C 0.2560(6) 1.0293(4) 0.0009(4) 0.0555(15) Uani 0.719(11) 1 d . U P B 3
H38 H 0.1736 1.0122 0.0366 0.067 Uiso 0.719(11) 1 calc R U P B 3
H39 H 0.2641 1.1049 -0.0491 0.067 Uiso 0.719(11) 1 calc R U P B 3
C42 C 0.3269(6) 1.0150(3) 0.0890(4) 0.0509(13) Uani 0.719(11) 1 d . U P B 3
H40 H 0.4018 1.0543 0.0569 0.061 Uiso 0.719(11) 1 calc R U P B 3
H41 H 0.2843 1.0404 0.1545 0.061 Uiso 0.719(11) 1 calc R U P B 3
O5 O 0.326(2) 0.856(3) 0.036(2) 0.052(6) Uani 0.281(11) 1 d . U P B 4
C54 C 0.3287(15) 1.0482(7) -0.0316(9) 0.054(3) Uani 0.281(11) 1 d . U P B 4
H42 H 0.2879 1.1073 -0.0749 0.065 Uiso 0.281(11) 1 calc R U P B 4
H43 H 0.4072 1.0739 -0.0385 0.065 Uiso 0.281(11) 1 calc R U P B 4
C56 C 0.2991(17) 0.896(2) 0.1297(19) 0.051(4) Uani 0.281(11) 1 d . U P B 4
H44 H 0.3680 0.8962 0.1587 0.061 Uiso 0.281(11) 1 calc R U P B 4
H45 H 0.2386 0.8498 0.1892 0.061 Uiso 0.281(11) 1 calc R U P B 4
C53 C 0.330(2) 0.937(2) -0.067(2) 0.056(5) Uani 0.281(11) 1 d . U P B 4
H46 H 0.2625 0.9307 -0.0961 0.067 Uiso 0.281(11) 1 calc R U P B 4
H47 H 0.4012 0.9309 -0.1242 0.067 Uiso 0.281(11) 1 calc R U P B 4
C55 C 0.259(2) 1.0061(11) 0.0950(12) 0.075(4) Uani 0.281(11) 1 d . U P B 4
H48 H 0.2763 1.0526 0.1404 0.090 Uiso 0.281(11) 1 calc R U P B 4
H49 H 0.1755 1.0064 0.1014 0.090 Uiso 0.281(11) 1 calc R U P B 4
O3 O 0.8392(9) 0.2367(8) 0.1995(7) 0.0277(12) Uani 0.579(8) 1 d . U P C 5
C45 C 0.9343(7) 0.3112(10) 0.1743(9) 0.026(2) Uani 0.579(8) 1 d . U P C 5
H50 H 0.9143 0.3681 0.2161 0.031 Uiso 0.579(8) 1 calc R U P C 5
H51 H 0.9570 0.3481 0.0934 0.031 Uiso 0.579(8) 1 calc R U P C 5
C46 C 1.0301(6) 0.2400(4) 0.2103(6) 0.0258(12) Uani 0.579(8) 1 d . U P C 5
H52 H 1.0741 0.2073 0.1503 0.031 Uiso 0.579(8) 1 calc R U P C 5
H53 H 1.0834 0.2823 0.2320 0.031 Uiso 0.579(8) 1 calc R U P C 5
C47 C 0.9654(12) 0.1530(11) 0.3091(13) 0.052(4) Uani 0.579(8) 1 d . U P C 5
H54 H 1.0095 0.0840 0.3216 0.063 Uiso 0.579(8) 1 calc R U P C 5
H55 H 0.9463 0.1787 0.3779 0.063 Uiso 0.579(8) 1 calc R U P C 5
C48 C 0.8607(4) 0.1380(4) 0.2733(4) 0.0510(16) Uani 0.579(8) 1 d . U P C 5
H56 H 0.8720 0.0777 0.2358 0.061 Uiso 0.579(8) 1 calc R U P C 5
H57 H 0.7944 0.1183 0.3392 0.061 Uiso 0.579(8) 1 calc R U P C 5
O6 O 0.8301(14) 0.2440(13) 0.2276(11) 0.047(3) Uani 0.421(8) 1 d . U P C 6
C59 C 1.0234(11) 0.2055(14) 0.2116(10) 0.078(4) Uani 0.421(8) 1 d . U P C 6
H58 H 1.0404 0.1566 0.1609 0.094 Uiso 0.421(8) 1 calc R U P C 6
H59 H 1.0963 0.2384 0.2117 0.094 Uiso 0.421(8) 1 calc R U P C 6
C57 C 0.9384(14) 0.2953(16) 0.1765(12) 0.043(5) Uani 0.421(8) 1 d . U P C 6
H60 H 0.9460 0.3604 0.2036 0.051 Uiso 0.421(8) 1 calc R U P C 6
H61 H 0.9511 0.3186 0.0943 0.051 Uiso 0.421(8) 1 calc R U P C 6
C60 C 0.8362(4) 0.1795(4) 0.3390(4) 0.0296(15) Uani 0.421(8) 1 d . U P C 6
H62 H 0.7846 0.1142 0.3647 0.035 Uiso 0.421(8) 1 calc R U P C 6
H63 H 0.8145 0.2245 0.3934 0.035 Uiso 0.421(8) 1 calc R U P C 6
C61 C 0.9632(11) 0.1448(11) 0.3251(14) 0.027(2) Uani 0.421(8) 1 d . U P C 6
H64 H 0.9958 0.1643 0.3812 0.032 Uiso 0.421(8) 1 calc R U P C 6
H65 H 0.9702 0.0645 0.3341 0.032 Uiso 0.421(8) 1 calc R U P C 6

loop_
_atom_site_aniso_label
_atom_site_aniso_U_11
_atom_site_aniso_U_22
_atom_site_aniso_U_33
_atom_site_aniso_U_23
_atom_site_aniso_U_13
_atom_site_aniso_U_12
C1 0.0298(9) 0.0207(8) 0.0229(8) -0.0088(7) -0.0040(7) 0.0058(7)
C2 0.0423(10) 0.0200(9) 0.0237(9) -0.0061(7) -0.0040(7) 0.0099(7)
C3 0.0468(11) 0.0194(9) 0.0258(9) -0.0073(7) 0.0021(8) -0.0022(8)
C4 0.0328(9) 0.0253(9) 0.0314(9) -0.0140(8) 0.0019(7) -0.0058(7)
C5 0.0276(9) 0.0209(8) 0.0295(9) -0.0135(7) -0.0050(7) -0.0008(6)
C6 0.0249(8) 0.0177(8) 0.0236(8) -0.0099(7) -0.0044(6) 0.0017(6)
C7 0.0238(8) 0.0176(8) 0.0237(8) -0.0094(6) -0.0081(6) 0.0039(6)
C8 0.0249(8) 0.0225(8) 0.0272(8) -0.0135(7) -0.0089(7) 0.0034(6)
C9 0.0281(9) 0.0236(9) 0.0302(9) -0.0159(7) -0.0135(7) 0.0084(7)
C10 0.0287(9) 0.0320(10) 0.0409(10) -0.0204(8) -0.0161(8) 0.0091(7)
N1 0.0206(7) 0.0278(8) 0.0331(8) -0.0136(6) -0.0062(6) 0.0018(6)
N2 0.0297(7) 0.0159(7) 0.0198(7) -0.0036(5) -0.0078(5) 0.0058(5)
C11 0.0364(10) 0.0374(11) 0.0466(11) -0.0230(9) -0.0246(9) 0.0186(8)
C12 0.0460(11) 0.0336(10) 0.0343(10) -0.0139(8) -0.0234(9) 0.0205(9)
C13 0.0384(10) 0.0263(9) 0.0278(9) -0.0105(7) -0.0147(8) 0.0127(7)
C14 0.0316(9) 0.0218(8) 0.0240(8) -0.0122(7) -0.0133(7) 0.0100(7)
C15 0.0276(8) 0.0197(8) 0.0208(8) -0.0091(7) -0.0090(6) 0.0074(6)
C16 0.0246(8) 0.0169(8) 0.0211(8) -0.0074(6) -0.0080(6) 0.0042(6)
C17 0.0249(8) 0.0169(8) 0.0187(7) -0.0066(6) -0.0074(6) 0.0038(6)
C18 0.0276(8) 0.0165(8) 0.0183(7) -0.0065(6) -0.0079(6) 0.0051(6)
C19 0.0278(8) 0.0186(8) 0.0167(7) -0.0071(6) -0.0069(6) 0.0019(6)
C20 0.0332(9) 0.0179(8) 0.0200(8) -0.0050(7) -0.0074(7) 0.0025(7)
C21 0.0346(9) 0.0218(9) 0.0213(8) -0.0040(7) -0.0055(7) -0.0048(7)
C22 0.0260(8) 0.0284(9) 0.0261(9) -0.0061(7) -0.0068(7) -0.0035(7)
C23 0.0259(8) 0.0235(9) 0.0247(8) -0.0060(7) -0.0096(7) 0.0007(7)
C24 0.0261(8) 0.0187(8) 0.0179(7) -0.0067(6) -0.0078(6) 0.0009(6)
C25 0.0250(8) 0.0176(8) 0.0187(7) -0.0061(6) -0.0087(6) 0.0035(6)
C26 0.0231(8) 0.0166(8) 0.0173(7) -0.0057(6) -0.0073(6) 0.0031(6)
C27 0.0242(8) 0.0169(8) 0.0170(7) -0.0049(6) -0.0067(6) 0.0048(6)
C28 0.0239(8) 0.0189(8) 0.0179(7) -0.0051(6) -0.0073(6) 0.0038(6)
C29 0.0271(8) 0.0204(8) 0.0269(8) -0.0047(7) -0.0083(7) 0.0072(6)
C30 0.0329(9) 0.0161(8) 0.0288(9) -0.0010(7) -0.0061(7) 0.0054(7)
C31 0.0273(8) 0.0182(8) 0.0256(8) -0.0027(7) -0.0032(7) -0.0003(6)
C32 0.0231(8) 0.0185(8) 0.0206(8) -0.0051(6) -0.0044(6) 0.0034(6)
N3 0.0203(7) 0.0177(7) 0.0246(7) -0.0041(6) -0.0072(5) 0.0039(5)
Cl1 0.0626(3) 0.0375(3) 0.0261(2) 0.0005(2) -0.0045(2) 0.0284(2)
Cl2 0.0301(2) 0.0192(2) 0.0562(3) -0.0010(2) 0.0002(2) -0.00367(17)
O1 0.032(3) 0.054(6) 0.029(4) -0.010(4) -0.010(2) -0.005(4)
C34 0.038(3) 0.065(5) 0.025(2) -0.009(3) -0.0118(19) -0.006(3)
C35 0.063(5) 0.029(3) 0.042(3) -0.008(2) -0.030(3) -0.002(3)
C36 0.047(6) 0.051(4) 0.038(4) -0.021(3) -0.022(4) -0.002(4)
C37 0.054(4) 0.055(5) 0.033(3) -0.021(3) -0.022(2) 0.005(3)
O4 0.026(2) 0.060(6) 0.032(5) -0.023(4) -0.007(3) -0.006(4)
C50 0.041(3) 0.092(6) 0.055(3) -0.002(4) -0.007(3) -0.006(3)
C49 0.036(2) 0.032(3) 0.029(2) -0.017(2) -0.0135(17) 0.005(2)
C51 0.042(5) 0.067(6) 0.055(6) 0.004(4) -0.020(4) -0.025(4)
C52 0.045(3) 0.059(5) 0.050(3) -0.016(4) -0.030(2) 0.005(3)
O2 0.047(2) 0.0177(19) 0.023(2) -0.0031(17) -0.009(2) 0.0101(14)
C38 0.076(4) 0.0229(19) 0.030(3) -0.0037(17) -0.025(3) 0.010(3)
C40 0.076(4) 0.024(3) 0.024(2) -0.0026(19) -0.022(3) 0.014(2)
C41 0.085(4) 0.034(2) 0.047(2) -0.0073(17) -0.025(2) 0.030(2)
C42 0.095(4) 0.0266(17) 0.040(2) -0.0122(14) -0.032(2) 0.014(2)
O5 0.080(10) 0.026(5) 0.039(7) -0.002(4) -0.001(6) 0.007(6)
C54 0.075(8) 0.029(4) 0.048(5) 0.002(4) -0.012(5) 0.002(4)
C56 0.082(10) 0.038(6) 0.030(5) -0.008(4) -0.013(7) 0.014(7)
C53 0.082(9) 0.024(6) 0.045(7) -0.013(5) 0.015(6) 0.017(6)
C55 0.118(10) 0.041(5) 0.058(6) -0.016(5) -0.009(7) 0.026(7)
O3 0.022(2) 0.0215(16) 0.041(3) -0.007(2) -0.013(2) -0.0022(14)
C45 0.014(3) 0.024(3) 0.042(4) -0.007(2) -0.013(2) -0.0018(19)
C46 0.020(2) 0.0206(18) 0.043(3) -0.0114(17) -0.0149(17) 0.0000(15)
C47 0.046(5) 0.053(5) 0.057(6) 0.001(3) -0.027(4) 0.008(3)
C48 0.045(2) 0.034(2) 0.067(3) 0.014(2) -0.028(2) -0.0113(17)
O6 0.025(3) 0.050(5) 0.056(6) 0.007(4) -0.014(4) 0.002(3)
C59 0.050(6) 0.142(9) 0.033(5) -0.016(6) -0.010(4) 0.044(6)
C57 0.053(7) 0.054(8) 0.020(5) -0.015(4) 0.001(4) -0.007(4)
C60 0.027(2) 0.024(2) 0.035(3) 0.0007(19) -0.0113(18) -0.0007(16)
C61 0.025(4) 0.031(4) 0.035(5) -0.023(4) -0.013(3) 0.001(3)

loop_
_atom_type_symbol
_atom_type_description
_atom_type_scat_dispersion_real
_atom_type_scat_dispersion_imag
_atom_type_scat_source
C C 0.0181 0.0091 'International Tables Vol C Tables 4.2.6.8 and 6.1.1.4'
H H 0.0000 0.0000 'International Tables Vol C Tables 4.2.6.8 and 6.1.1.4'
O O 0.0492 0.0322 'International Tables Vol C Tables 4.2.6.8 and 6.1.1.4'
N N 0.0311 0.0180 'International Tables Vol C Tables 4.2.6.8 and 6.1.1.4'
Cl Cl 0.3639 0.7018 'International Tables Vol C Tables 4.2.6.8 and 6.1.1.4'

loop_
_geom_angle_atom_site_label_1
_geom_angle_atom_site_label_2
_geom_angle_atom_site_label_3
_geom_angle
C2 C1 C6 117.70(16)
C2 C1 H1 121.1
C6 C1 H1 121.1
C1 C2 C3 123.24(17)
C1 C2 Cl1 117.84(15)
C3 C2 Cl1 118.91(14)
C4 C3 C2 119.75(17)
C4 C3 H2 120.1
C2 C3 H2 120.1
C3 C4 C5 118.12(17)
C3 C4 H3 120.9
C5 C4 H3 120.9
N1 C5 C4 129.70(16)
N1 C5 C6 108.51(15)
C4 C5 C6 121.78(17)
C1 C6 C5 119.07(15)
C1 C6 C7 134.12(15)
C5 C6 C7 106.63(14)
C8 C7 C6 106.39(15)
C8 C7 C16 118.36(15)
C6 C7 C16 135.03(15)
N1 C8 C7 109.35(15)
N1 C8 C9 126.58(15)
C7 C8 C9 124.01(16)
C10 C9 C14 119.10(17)
C10 C9 C8 123.56(17)
C14 C9 C8 117.33(15)
C11 C10 C9 120.69(19)
C11 C10 H4 119.7
C9 C10 H4 119.7
C5 N1 C8 108.89(14)
C5 N1 H5 125.6
C8 N1 H5 125.6
C15 N2 C18 108.71(14)
C15 N2 H6 125.6
C18 N2 H6 125.6
C10 C11 C12 120.29(17)
C10 C11 H7 119.9
C12 C11 H7 119.9
C13 C12 C11 120.38(18)
C13 C12 H8 119.8
C11 C12 H8 119.8
C12 C13 C14 120.61(19)
C12 C13 H9 119.7
C14 C13 H9 119.7
C13 C14 C9 118.92(16)
C13 C14 C15 123.10(17)
C9 C14 C15 117.94(15)
N2 C15 C16 109.14(14)
N2 C15 C14 126.96(16)
C16 C15 C14 123.79(16)
C15 C16 C17 106.22(14)
C15 C16 C7 116.96(14)
C17 C16 C7 136.57(15)
C18 C17 C16 106.45(14)
C18 C17 C26 116.99(14)
C16 C17 C26 136.44(15)
N2 C18 C17 109.01(14)
N2 C18 C19 126.64(15)
C17 C18 C19 124.31(15)
C20 C19 C24 118.72(15)
C20 C19 C18 123.57(15)
C24 C19 C18 117.70(15)
C21 C20 C19 120.34(16)
C21 C20 H10 119.8
C19 C20 H10 119.8
C20 C21 C22 120.81(16)
C20 C21 H11 119.6
C22 C21 H11 119.6
C23 C22 C21 120.07(16)
C23 C22 H12 120.0
C21 C22 H12 120.0
C22 C23 C24 120.62(16)
C22 C23 H13 119.7
C24 C23 H13 119.7
C23 C24 C19 119.43(15)
C23 C24 C25 123.04(15)
C19 C24 C25 117.35(15)
N3 C25 C26 109.77(14)
N3 C25 C24 125.51(15)
C26 C25 C24 124.30(15)
C25 C26 C17 118.15(14)
C25 C26 C27 106.09(13)
C17 C26 C27 135.28(15)
C32 C27 C28 118.77(15)
C32 C27 C26 134.49(15)
C28 C27 C26 106.46(14)
N3 C28 C29 129.23(15)
N3 C28 C27 108.87(14)
C29 C28 C27 121.89(15)
C30 C29 C28 118.25(16)
C30 C29 H14 120.9
C28 C29 H14 120.9
C29 C30 C31 119.74(16)
C29 C30 H15 120.1
C31 C30 H15 120.1
C32 C31 C30 122.92(16)
C32 C31 Cl2 118.59(13)
C30 C31 Cl2 118.48(13)
C31 C32 C27 117.93(15)
C31 C32 H16 121.0
C27 C32 H16 121.0
C28 N3 C25 108.47(13)
C28 N3 H17 125.8
C25 N3 H17 125.8
C34 O1 C37 105.5(13)
C35 C34 O1 109.7(11)
C35 C34 H18 109.7
O1 C34 H18 109.7
C35 C34 H19 109.7
O1 C34 H19 109.7
H18 C34 H19 108.2
C34 C35 C36 109.9(7)
C34 C35 H20 109.7
C36 C35 H20 109.7
C34 C35 H21 109.7
C36 C35 H21 109.7
H20 C35 H21 108.2
C37 C36 C35 98.6(9)
C37 C36 H22 112.1
C35 C36 H22 112.1
C37 C36 H23 112.1
C35 C36 H23 112.1
H22 C36 H23 109.7
C36 C37 O1 104.9(11)
C36 C37 H24 110.8
O1 C37 H24 110.8
C36 C37 H25 110.8
O1 C37 H25 110.8
H24 C37 H25 108.8
C52 O4 C49 106.8(13)
C51 C50 C49 104.5(7)
C51 C50 H26 110.9
C49 C50 H26 110.9
C51 C50 H27 110.9
C49 C50 H27 110.9
H26 C50 H27 108.9
O4 C49 C50 115.0(9)
O4 C49 H28 108.5
C50 C49 H28 108.5
O4 C49 H29 108.5
C50 C49 H29 108.5
H28 C49 H29 107.5
C50 C51 C52 105.9(9)
C50 C51 H30 110.6
C52 C51 H30 110.6
C50 C51 H31 110.6
C52 C51 H31 110.6
H30 C51 H31 108.7
O4 C52 C51 107.7(10)
O4 C52 H32 110.2
C51 C52 H32 110.2
O4 C52 H33 110.2
C51 C52 H33 110.2
H32 C52 H33 108.5
C38 O2 C40 107.6(8)
O2 C38 C42 106.3(6)
O2 C38 H34 110.5
C42 C38 H34 110.5
O2 C38 H35 110.5
C42 C38 H35 110.5
H34 C38 H35 108.7
C41 C40 O2 108.5(7)
C41 C40 H36 110.0
O2 C40 H36 110.0
C41 C40 H37 110.0
O2 C40 H37 110.0
H36 C40 H37 108.4
C40 C41 C42 101.5(4)
C40 C41 H38 111.5
C42 C41 H38 111.5
C40 C41 H39 111.5
C42 C41 H39 111.5
H38 C41 H39 109.3
C38 C42 C41 100.5(4)
C38 C42 H40 111.7
C41 C42 H40 111.7
C38 C42 H41 111.7
C41 C42 H41 111.7
H40 C42 H41 109.4
C56 O5 C53 115(3)
C53 C54 C55 98.8(13)
C53 C54 H42 112.0
C55 C54 H42 112.0
C53 C54 H43 112.0
C55 C54 H43 112.0
H42 C54 H43 109.7
O5 C56 C55 106.2(19)
O5 C56 H44 110.5
C55 C56 H44 110.5
O5 C56 H45 110.5
C55 C56 H45 110.5
H44 C56 H45 108.7
O5 C53 C54 102(2)
O5 C53 H46 111.4
C54 C53 H46 111.4
O5 C53 H47 111.4
C54 C53 H47 111.4
H46 C53 H47 109.3
C56 C55 C54 103.8(12)
C56 C55 H48 111.0
C54 C55 H48 111.0
C56 C55 H49 111.0
C54 C55 H49 111.0
H48 C55 H49 109.0
C48 O3 C45 108.7(9)
O3 C45 C46 105.0(9)
O3 C45 H50 110.7
C46 C45 H50 110.7
O3 C45 H51 110.7
C46 C45 H51 110.7
H50 C45 H51 108.8
C47 C46 C45 102.2(8)
C47 C46 H52 111.3
C45 C46 H52 111.3
C47 C46 H53 111.3
C45 C46 H53 111.3
H52 C46 H53 109.2
C48 C47 C46 101.6(9)
C48 C47 H54 111.5
C46 C47 H54 111.5
C48 C47 H55 111.5
C46 C47 H55 111.5
H54 C47 H55 109.3
O3 C48 C47 108.7(7)
O3 C48 H56 110.0
C47 C48 H56 110.0
O3 C48 H57 110.0
C47 C48 H57 110.0
H56 C48 H57 108.3
C57 O6 C60 106.2(13)
C61 C59 C57 103.9(10)
C61 C59 H58 111.0
C57 C59 H58 111.0
C61 C59 H59 111.0
C57 C59 H59 111.0
H58 C59 H59 109.0
O6 C57 C59 103.8(15)
O6 C57 H60 111.0
C59 C57 H60 111.0
O6 C57 H61 111.0
C59 C57 H61 111.0
H60 C57 H61 109.0
O6 C60 C61 104.4(9)
O6 C60 H62 110.9
C61 C60 H62 110.9
O6 C60 H63 110.9
C61 C60 H63 110.9
H62 C60 H63 108.9
C59 C61 C60 105.8(11)
C59 C61 H64 110.6
C60 C61 H64 110.6
C59 C61 H65 110.6
C60 C61 H65 110.6
H64 C61 H65 108.7

loop_
_geom_bond_atom_site_label_1
_geom_bond_atom_site_label_2
_geom_bond_distance
C1 C2 1.372(3)
C1 C6 1.405(2)
C1 H1 0.9500
C2 C3 1.396(3)
C2 Cl1 1.7572(19)
C3 C4 1.385(3)
C3 H2 0.9500
C4 C5 1.392(3)
C4 H3 0.9500
C5 N1 1.374(2)
C5 C6 1.418(2)
C6 C7 1.437(2)
C7 C8 1.399(2)
C7 C16 1.438(2)
C8 N1 1.380(2)
C8 C9 1.430(3)
C9 C10 1.407(2)
C9 C14 1.424(3)
C10 C11 1.377(3)
C10 H4 0.9500
N1 H5 0.8800
N2 C15 1.373(2)
N2 C18 1.375(2)
N2 H6 0.8800
C11 C12 1.398(3)
C11 H7 0.9500
C12 C13 1.378(3)
C12 H8 0.9500
C13 C14 1.409(3)
C13 H9 0.9500
C14 C15 1.432(2)
C15 C16 1.404(2)
C16 C17 1.438(2)
C17 C18 1.402(2)
C17 C26 1.438(2)
C18 C19 1.430(2)
C19 C20 1.416(2)
C19 C24 1.421(2)
C20 C21 1.374(3)
C20 H10 0.9500
C21 C22 1.402(3)
C21 H11 0.9500
C22 C23 1.373(3)
C22 H12 0.9500
C23 C24 1.409(2)
C23 H13 0.9500
C24 C25 1.431(2)
C25 N3 1.386(2)
C25 C26 1.395(2)
C26 C27 1.444(2)
C27 C32 1.403(2)
C27 C28 1.418(2)
C28 N3 1.371(2)
C28 C29 1.394(2)
C29 C30 1.379(3)
C29 H14 0.9500
C30 C31 1.400(3)
C30 H15 0.9500
C31 C32 1.379(2)
C31 Cl2 1.7504(17)
C32 H16 0.9500
N3 H17 0.8800
O1 C34 1.398(19)
O1 C37 1.41(3)
C34 C35 1.177(12)
C34 H18 0.9900
C34 H19 0.9900
C35 C36 1.570(15)
C35 H20 0.9900
C35 H21 0.9900
C36 C37 1.349(16)
C36 H22 0.9900
C36 H23 0.9900
C37 H24 0.9900
C37 H25 0.9900
O4 C52 1.42(2)
O4 C49 1.445(18)
C50 C51 1.470(16)
C50 C49 1.490(8)
C50 H26 0.9900
C50 H27 0.9900
C49 H28 0.9900
C49 H29 0.9900
C51 C52 1.643(16)
C51 H30 0.9900
C51 H31 0.9900
C52 H32 0.9900
C52 H33 0.9900
O2 C38 1.424(12)
O2 C40 1.447(11)
C38 C42 1.515(9)
C38 H34 0.9900
C38 H35 0.9900
C40 C41 1.432(9)
C40 H36 0.9900
C40 H37 0.9900
C41 C42 1.548(7)
C41 H38 0.9900
C41 H39 0.9900
C42 H40 0.9900
C42 H41 0.9900
O5 C56 1.38(4)
O5 C53 1.43(4)
C54 C53 1.58(3)
C54 C55 1.59(2)
C54 H42 0.9900
C54 H43 0.9900
C56 C55 1.43(2)
C56 H44 0.9900
C56 H45 0.9900
C53 H46 0.9900
C53 H47 0.9900
C55 H48 0.9900
C55 H49 0.9900
O3 C48 1.403(11)
O3 C45 1.437(12)
C45 C46 1.510(12)
C45 H50 0.9900
C45 H51 0.9900
C46 C47 1.506(16)
C46 H52 0.9900
C46 H53 0.9900
C47 C48 1.482(13)
C47 H54 0.9900
C47 H55 0.9900
C48 H56 0.9900
C48 H57 0.9900
O6 C57 1.41(2)
O6 C60 1.460(15)
C59 C61 1.47(2)
C59 C57 1.54(2)
C59 H58 0.9900
C59 H59 0.9900
C57 H60 0.9900
C57 H61 0.9900
C60 C61 1.546(14)
C60 H62 0.9900
C60 H63 0.9900
C61 H64 0.9900
C61 H65 0.9900

loop_
_geom_hbond_atom_site_label_D
_geom_hbond_atom_site_label_H
_geom_hbond_atom_site_label_A
_geom_hbond_distance_DH
_geom_hbond_distance_HA
_geom_hbond_distance_DA
_geom_hbond_angle_DHA
_geom_hbond_site_symmetry_A
N1 H5 O1 0.88 2.05 2.91(2) 165.8 .
N1 H5 O4 0.88 2.01 2.89(2) 175.2 .
N2 H6 O2 0.88 2.11 2.921(10) 153.1 .
N2 H6 O5 0.88 2.08 2.87(3) 148.8 .
C29 H14 Cl1 0.95 2.82 3.6583(17) 147.2 2_656
N3 H17 O3 0.88 2.04 2.910(11) 171.1 .
N3 H17 O6 0.88 1.99 2.842(17) 162.5 .
C48 H56 Cl1 0.99 2.80 3.453(4) 123.8 2_656
N1 H5 O1 0.88 2.05 2.91(2) 165.8 .
N1 H5 O4 0.88 2.01 2.89(2) 175.2 .

loop_
_geom_torsion_atom_site_label_1
_geom_torsion_atom_site_label_2
_geom_torsion_atom_site_label_3
_geom_torsion_atom_site_label_4
_geom_torsion
C6 C1 C2 C3 -1.3(3)
C6 C1 C2 Cl1 179.91(12)
C1 C2 C3 C4 -2.8(3)
Cl1 C2 C3 C4 175.95(13)
C2 C3 C4 C5 2.3(3)
C3 C4 C5 N1 -176.97(16)
C3 C4 C5 C6 2.2(2)
C2 C1 C6 C5 5.7(2)
C2 C1 C6 C7 -179.84(17)
N1 C5 C6 C1 173.02(14)
C4 C5 C6 C1 -6.3(2)
N1 C5 C6 C7 -2.83(17)
C4 C5 C6 C7 177.86(15)
C1 C6 C7 C8 -170.37(17)
C5 C6 C7 C8 4.57(17)
C1 C6 C7 C16 4.0(3)
C5 C6 C7 C16 178.89(17)
C6 C7 C8 N1 -4.71(17)
C16 C7 C8 N1 179.84(13)
C6 C7 C8 C9 172.44(14)
C16 C7 C8 C9 -3.0(2)
N1 C8 C9 C10 -7.6(3)
C7 C8 C9 C10 175.76(15)
N1 C8 C9 C14 170.80(15)
C7 C8 C9 C14 -5.9(2)
C14 C9 C10 C11 0.0(2)
C8 C9 C10 C11 178.38(16)
C4 C5 N1 C8 179.19(16)
C6 C5 N1 C8 -0.05(18)
C7 C8 N1 C5 3.04(18)
C9 C8 N1 C5 -174.03(15)
C9 C10 C11 C12 -0.9(3)
C10 C11 C12 C13 0.9(3)
C11 C12 C13 C14 0.0(3)
C12 C13 C14 C9 -0.8(2)
C12 C13 C14 C15 176.75(16)
C10 C9 C14 C13 0.8(2)
C8 C9 C14 C13 -177.65(14)
C10 C9 C14 C15 -176.87(14)
C8 C9 C14 C15 4.7(2)
C18 N2 C15 C16 2.32(17)
C18 N2 C15 C14 -173.92(15)
C13 C14 C15 N2 3.6(3)
C9 C14 C15 N2 -178.81(15)
C13 C14 C15 C16 -172.11(15)
C9 C14 C15 C16 5.5(2)
N2 C15 C16 C17 -5.77(17)
C14 C15 C16 C17 170.61(14)
N2 C15 C16 C7 169.38(13)
C14 C15 C16 C7 -14.2(2)
C8 C7 C16 C15 12.6(2)
C6 C7 C16 C15 -161.21(17)
C8 C7 C16 C17 -174.18(17)
C6 C7 C16 C17 12.0(3)
C15 C16 C17 C18 6.96(17)
C7 C16 C17 C18 -166.76(18)
C15 C16 C17 C26 -168.78(17)
C7 C16 C17 C26 17.5(3)
C15 N2 C18 C17 2.23(17)
C15 N2 C18 C19 -175.39(14)
C16 C17 C18 N2 -5.73(17)
C26 C17 C18 N2 170.97(13)
C16 C17 C18 C19 171.96(14)
C26 C17 C18 C19 -11.3(2)
N2 C18 C19 C20 0.5(2)
C17 C18 C19 C20 -176.80(15)
N2 C18 C19 C24 -179.73(14)
C17 C18 C19 C24 3.0(2)
C24 C19 C20 C21 0.9(2)
C18 C19 C20 C21 -179.30(15)
C19 C20 C21 C22 -0.3(2)
C20 C21 C22 C23 -0.4(3)
C21 C22 C23 C24 0.5(3)
C22 C23 C24 C19 0.1(2)
C22 C23 C24 C25 175.17(15)
C20 C19 C24 C23 -0.8(2)
C18 C19 C24 C23 179.40(14)
C20 C19 C24 C25 -176.13(14)
C18 C19 C24 C25 4.1(2)
C23 C24 C25 N3 -6.0(2)
C19 C24 C25 N3 169.17(14)
C23 C24 C25 C26 -177.71(15)
C19 C24 C25 C26 -2.6(2)
N3 C25 C26 C17 -178.74(13)
C24 C25 C26 C17 -5.9(2)
N3 C25 C26 C27 -5.46(17)
C24 C25 C26 C27 167.40(14)
C18 C17 C26 C25 12.3(2)
C16 C17 C26 C25 -172.27(17)
C18 C17 C26 C27 -158.47(17)
C16 C17 C26 C27 16.9(3)
C25 C26 C27 C32 -167.70(17)
C17 C26 C27 C32 3.9(3)
C25 C26 C27 C28 5.84(17)
C17 C26 C27 C28 177.40(17)
C32 C27 C28 N3 170.53(14)
C26 C27 C28 N3 -4.21(17)
C32 C27 C28 C29 -8.3(2)
C26 C27 C28 C29 177.00(15)
N3 C28 C29 C30 -173.36(16)
C27 C28 C29 C30 5.2(2)
C28 C29 C30 C31 1.0(3)
C29 C30 C31 C32 -4.2(3)
C29 C30 C31 Cl2 175.54(14)
C30 C31 C32 C27 1.1(3)
Cl2 C31 C32 C27 -178.68(12)
C28 C27 C32 C31 5.0(2)
C26 C27 C32 C31 177.88(17)
C29 C28 N3 C25 179.58(16)
C27 C28 N3 C25 0.90(17)
C26 C25 N3 C28 2.94(17)
C24 C25 N3 C28 -169.81(15)
C37 O1 C34 C35 -17.3(18)
O1 C34 C35 C36 -3.3(13)
C34 C35 C36 C37 23.1(10)
C35 C36 C37 O1 -31.6(12)
C34 O1 C37 C36 32.8(18)
C52 O4 C49 C50 5.0(13)
C51 C50 C49 O4 -4.3(12)
C49 C50 C51 C52 1.9(10)
C49 O4 C52 C51 -3.3(13)
C50 C51 C52 O4 0.8(13)
C40 O2 C38 C42 -12.6(8)
C38 O2 C40 C41 -13.6(10)
O2 C40 C41 C42 32.9(9)
O2 C38 C42 C41 31.5(6)
C40 C41 C42 C38 -38.5(7)
C53 O5 C56 C55 12(3)
C56 O5 C53 C54 12(3)
C55 C54 C53 O5 -29(2)
O5 C56 C55 C54 -31(2)
C53 C54 C55 C56 37(2)
C48 O3 C45 C46 16.3(9)
O3 C45 C46 C47 -32.9(9)
C45 C46 C47 C48 36.1(10)
C45 O3 C48 C47 7.4(10)
C46 C47 C48 O3 -27.8(10)
C60 O6 C57 C59 40.8(13)
C61 C59 C57 O6 -34.5(14)
C57 O6 C60 C61 -31.0(13)
C57 C59 C61 C60 15.1(13)
O6 C60 C61 C59 8.3(11)
